data_2019354
loop_
_publ_author_name
'Zhurov, Vladimir V.'
'Zhurova, Elizabeth A.'
'Stash, Adam I.'
'Pinkerton, A. Alan'

_publ_section_title
;
 Importance of the consideration of anharmonic motion in charge-density
 studies: a comparison of variable-temperature studies on two explosives,
 RDX and HMX
;
_journal_issue 2
_journal_name_full 'Acta Crystallographica Section A Foundations of Crystallography'
_journal_page_first 160
_journal_page_last 173
_journal_paper_doi 10.1107/S0108767310052219
_journal_volume 67
_journal_year 2011
_chemical_formula_moiety 'C3 H6 N6 O6 '
_chemical_formula_sum 'C3 H6 N6 O6'
_chemical_formula_weight 222.14
_space_group_IT_number 61
_symmetry_cell_setting orthorhombic
_symmetry_space_group_name_Hall '-P 2ac 2ab'
_symmetry_space_group_name_H-M 'P b c a'
_atom_type_scat_source 'Volkov et al, (2006)'
_cell_angle_alpha 90.000
_cell_angle_beta 90.000
_cell_angle_gamma 90.000
_cell_formula_units_Z 8
_cell_length_a 11.3790(2)
_cell_length_b 10.5694(2)
_cell_length_c 13.1314(2)
_cell_measurement_reflns_used 120142
_cell_measurement_temperature 20.0(1)
_cell_measurement_theta_max 69.98
_cell_measurement_theta_min 3.055
_cell_volume 1579.30(5)
_computing_cell_refinement 'Otwinowski & Minor (1997)'
_computing_data_collection CrystalClear,(2005)
_computing_data_reduction 'Zhurov et al,(2005)'
_computing_molecular_graphics 'Volkov et al, (2006)'
_computing_publication_material 'Volkov et al, (2006)'
_computing_structure_refinement 'Volkov et al, (2006)'
_computing_structure_solution 'Sheldrick (1997)'
_diffrn_ambient_temperature 20.0(1)
_diffrn_measured_fraction_theta_full 1.0
_diffrn_measured_fraction_theta_max 0.70
_diffrn_measurement_device 'Rigaku R-axis Rapid'
_diffrn_measurement_method w
_diffrn_radiation_type 'Mo K\a'
_diffrn_radiation_wavelength 0.71073
_diffrn_reflns_av_R_equivalents 0.0191
_diffrn_reflns_limit_h_max 28
_diffrn_reflns_limit_h_min -28
_diffrn_reflns_limit_k_max 21
_diffrn_reflns_limit_k_min -15
_diffrn_reflns_limit_l_max 34
_diffrn_reflns_limit_l_min -34
_diffrn_reflns_number 120142
_diffrn_reflns_theta_full 28.28
_diffrn_reflns_theta_max 69.98
_exptl_absorpt_coefficient_mu 0.178
_exptl_absorpt_correction_type none
_exptl_crystal_colour colorless
_exptl_crystal_density_diffrn 1.868
_exptl_crystal_description 'pyramid '
_exptl_crystal_F_000 912.0
_exptl_crystal_size_max 0.23
_exptl_crystal_size_mid 0.23
_exptl_crystal_size_min 0.23
_refine_diff_density_max 0.19
_refine_diff_density_min -0.17
_refine_ls_extinction_coef 0.0
_refine_ls_extinction_method none
_refine_ls_goodness_of_fit_ref 0.90
_refine_ls_hydrogen_treatment refall
_refine_ls_number_parameters 754
_refine_ls_number_reflns 8057
_refine_ls_R_factor_gt 0.0145
_refine_ls_shift/su_max 0.0000
_refine_ls_structure_factor_coef Fsqd
_refine_ls_weighting_details
;    calc w2 = q/[s^2^(Fo^2^) + (0.006 P)^2^ + 0.008 P + 0.00 + 0.00 sin(th)]
     where P = (1.0000 Fo^2^ + 0.0000 Fc^2^)
           q = 1.0
;
_refine_ls_weighting_scheme calc
_refine_ls_wR_factor_ref 0.0104
_reflns_number_gt 8057
_reflns_number_total 10651
_reflns_threshold_expression 'I>3\s, non-overlapped & non-partial reflections'
_cod_data_source_file sh5121sup1.cif
_cod_data_source_block RDX20KAnharmonic
_cod_depositor_comments
;
The following automatic conversions were performed:

'_symmetry_cell_setting' value 'Orthorhombic' changed to
'orthorhombic' according to
/home/saulius/struct/CIF-dictionaries/cif_core.dic dictionary named
'cif_core.dic' version 2.4.2 from 2011-04-26.

Automatic conversion script
Id: cif_fix_values 1891 2012-01-12 08:04:46Z andrius 
;
_cod_original_sg_symbol_H-M Pbca
_cod_original_formula_sum 'C3 H6 N6 O6 '
_cod_database_code 2019354
_atom_site_anharm_details
;
The atomic anharmonic pdf is approximated by a Gram-Charlier expansion
about the harmonic pdf, according to the expression :
 
      P(u) = (1 + Cijk*Hijk/3! + Dijkl*Hijkl/4!)*P(0)
 
The coefficients Cijk and Dijkl are refined in the least squares procedure.
The reported coefficients Cijk are multiplied by 1000 and Dijkl by 10000.
;

loop_
_symmetry_equiv_pos_site_id
_symmetry_equiv_pos_as_xyz
1 +X,+Y,+Z
2 1/2-X,-Y,1/2+Z
3 -X,1/2+Y,1/2-Z
4 1/2+X,1/2-Y,-Z
5 -X,-Y,-Z
6 1/2+X,+Y,1/2-Z
7 +X,1/2-Y,1/2+Z
8 1/2-X,1/2+Y,+Z

loop_
_atom_local_axes_atom_label
_atom_local_axes_atom0
_atom_local_axes_ax1
_atom_local_axes_atom1
_atom_local_axes_atom2
_atom_local_axes_ax2
O(1) N(4) Y O(1) O(2) X
O(2) N(4) Y O(2) O(1) X
O(3) N(5) Y O(3) O(4) X
O(4) N(5) Y O(4) O(3) X
O(5) N(6) Y O(5) O(6) X
O(6) N(6) Y O(6) O(5) X
N(1) N(4) X N(1) C(2) Y
N(2) N(5) X N(2) C(3) Y
N(3) N(6) X N(3) C(1) Y
N(4) N(1) X N(4) O(1) Y
N(5) N(2) X N(5) O(3) Y
N(6) N(3) X N(6) O(5) Y
C(1) DUM0 Z C(1) N(3) Y
C(2) DUM1 Z C(2) N(1) Y
C(3) DUM2 Z C(3) N(2) Y
H(1A) C(1) Z H(1A) H(1B) Y
H(1B) C(1) Z H(1B) H(1A) Y
H(2A) C(2) Z H(2A) H(2B) Y
H(2B) C(2) Z H(2B) H(2A) Y
H(3A) C(3) Z H(3A) H(3B) Y
H(3B) C(3) Z H(3B) H(3A) Y

loop_
_atom_rho_multipole_atom_label
_atom_rho_multipole_coeff_Pv
_atom_rho_multipole_coeff_P00
_atom_rho_multipole_coeff_P11
_atom_rho_multipole_coeff_P1-1
_atom_rho_multipole_coeff_P10
_atom_rho_multipole_coeff_P20
_atom_rho_multipole_coeff_P21
_atom_rho_multipole_coeff_P2-1
_atom_rho_multipole_coeff_P22
_atom_rho_multipole_coeff_P2-2
_atom_rho_multipole_coeff_P30
_atom_rho_multipole_coeff_P31
_atom_rho_multipole_coeff_P3-1
_atom_rho_multipole_coeff_P32
_atom_rho_multipole_coeff_P3-2
_atom_rho_multipole_coeff_P33
_atom_rho_multipole_coeff_P3-3
_atom_rho_multipole_coeff_P40
_atom_rho_multipole_coeff_P41
_atom_rho_multipole_coeff_P4-1
_atom_rho_multipole_coeff_P42
_atom_rho_multipole_coeff_P4-2
_atom_rho_multipole_coeff_P43
_atom_rho_multipole_coeff_P4-3
_atom_rho_multipole_coeff_P44
_atom_rho_multipole_coeff_P4-4
_atom_rho_multipole_kappa
_atom_rho_multipole_kappa_prime0
_atom_rho_multipole_kappa_prime1
_atom_rho_multipole_kappa_prime2
_atom_rho_multipole_kappa_prime3
_atom_rho_multipole_kappa_prime4
_atom_rho_multipole_radial_slater_n0
_atom_rho_multipole_radial_slater_zeta0
_atom_rho_multipole_radial_slater_n1
_atom_rho_multipole_radial_slater_zeta1
_atom_rho_multipole_radial_slater_n2
_atom_rho_multipole_radial_slater_zeta2
_atom_rho_multipole_radial_slater_n3
_atom_rho_multipole_radial_slater_zeta3
_atom_rho_multipole_radial_slater_n4
_atom_rho_multipole_radial_slater_zeta4
O(1) 6.073(15) 0 0.010(9) -0.084(12) -0.015(8) -0.042(5) 0.013(4) -0.017(5) 0.142(6) 0.011(6) -0.001(5) 0.002(5) -0.016(5) 0.005(5) -0.000(5) -0.010(6) -0.039(6) -0.002(6) -0.001(5) -0.008(5) 0.001(5) -0.001(5) -0.008(5) 0.005(5) 0.023(5) 0.002(5) 0.9939(8) 0.906(11) 0.906232 0.906232 0.906232 0.906232 2 4.4974 2 4.4974 2 4.4974 3 4.4974 4 4.4974
O(2) 6.107(15) 0 0.009(9) -0.062(12) 0.003(9) -0.045(5) -0.011(5) 0.000(6) 0.132(6) 0.007(6) 0.006(5) 0.001(5) -0.034(6) -0.005(5) -0.000(6) -0.007(6) -0.038(6) 0.006(6) 0.000(5) 0.000(5) 0.015(6) -0.001(5) -0.006(6) -0.006(5) 0.021(6) -0.001(5) 0.9939(8) 0.906(11) 0.906232 0.906232 0.906232 0.906232 2 4.4974 2 4.4974 2 4.4974 3 4.4974 4 4.4974
O(3) 6.074(16) 0 0.008(8) -0.077(11) 0.017(10) -0.037(6) 0.007(5) 0.004(6) 0.126(6) 0.004(5) -0.005(6) 0.003(5) -0.029(6) 0.001(6) 0.000(6) -0.012(5) -0.030(6) 0.017(6) 0.003(5) -0.003(6) 0.025(6) 0.002(6) 0.005(6) 0.003(5) 0.009(5) -0.009(5) 0.9939(8) 0.906(11) 0.906232 0.906232 0.906232 0.906232 2 4.4974 2 4.4974 2 4.4974 3 4.4974 4 4.4974
O(4) 6.087(14) 0 0.022(9) -0.086(9) -0.003(9) -0.041(5) -0.006(5) 0.002(5) 0.149(5) 0.021(5) -0.006(5) -0.003(5) -0.023(6) 0.001(5) -0.004(6) -0.012(5) -0.028(5) 0.014(6) -0.005(5) -0.003(5) 0.001(5) -0.010(5) 0.004(5) -0.003(5) 0.004(5) -0.005(5) 0.9939(8) 0.906(11) 0.906232 0.906232 0.906232 0.906232 2 4.4974 2 4.4974 2 4.4974 3 4.4974 4 4.4974
O(5) 6.062(14) 0 -0.002(9) -0.084(8) -0.003(9) -0.035(5) 0.009(5) 0.012(5) 0.165(5) 0.012(5) -0.002(5) -0.002(5) -0.020(5) -0.003(5) 0.002(5) -0.002(5) -0.026(5) 0.014(6) -0.001(5) 0.005(5) -0.002(5) -0.007(5) 0.004(5) -0.004(5) 0.003(5) -0.004(5) 0.9939(8) 0.906(11) 0.906232 0.906232 0.906232 0.906232 2 4.4974 2 4.4974 2 4.4974 3 4.4974 4 4.4974
O(6) 6.079(15) 0 -0.029(9) -0.082(11) -0.021(10) -0.025(5) 0.010(5) -0.005(6) 0.129(6) -0.017(5) 0.008(5) 0.001(5) -0.024(6) 0.010(5) 0.006(6) 0.000(5) -0.032(6) 0.008(6) -0.001(5) 0.005(5) 0.018(5) 0.007(5) 0.000(5) 0.008(5) 0.012(5) -0.007(5) 0.9939(8) 0.906(11) 0.906232 0.906232 0.906232 0.906232 2 4.4974 2 4.4974 2 4.4974 3 4.4974 4 4.4974
N(1) 4.93(2) 0 -0.053(8) -0.001(10) 0.036(7) 0.065(4) -0.003(4) -0.024(5) -0.050(5) 0.007(5) 0.030(5) -0.012(4) -0.026(5) 0.026(5) -0.038(5) 0.130(6) -0.002(6) 0.014(5) 0.003(5) -0.007(5) -0.011(5) 0.004(5) -0.021(5) -0.005(6) -0.001(6) 0.009(6) 0.9975(13) 1.080(15) 1.080134 1.080134 1.080134 1.080134 2 3.81056 2 3.81056 2 3.81056 3 3.81056 4 3.81056
N(2) 4.933(19) 0 -0.057(7) -0.024(8) -0.062(7) 0.090(4) 0.006(4) 0.043(4) -0.071(4) -0.012(4) -0.035(5) -0.025(5) -0.042(5) -0.033(5) 0.041(5) 0.120(5) -0.016(5) 0.014(5) -0.002(5) -0.005(5) -0.010(5) 0.023(5) 0.015(5) -0.001(6) 0.006(5) 0.013(5) 0.9975(13) 1.080(15) 1.080134 1.080134 1.080134 1.080134 2 3.81056 2 3.81056 2 3.81056 3 3.81056 4 3.81056
N(3) 4.943(19) 0 -0.063(8) -0.030(7) -0.054(8) 0.084(4) -0.003(4) 0.038(4) -0.061(4) 0.021(4) -0.021(5) -0.030(5) -0.050(5) -0.019(5) 0.046(5) 0.126(5) -0.017(5) 0.013(6) 0.003(5) -0.001(5) -0.018(5) 0.007(5) 0.027(5) -0.006(6) 0.006(5) 0.013(5) 0.9975(13) 1.080(15) 1.080134 1.080134 1.080134 1.080134 2 3.81056 2 3.81056 2 3.81056 3 3.81056 4 3.81056
N(4) 5.05(2) 0 -0.028(11) 0.019(14) 0.010(8) -0.246(8) -0.026(5) 0.008(6) -0.100(8) -0.007(8) -0.007(8) -0.001(7) -0.026(8) -0.022(8) -0.003(8) 0.409(12) 0.002(10) 0.015(9) 0.004(8) -0.001(8) -0.003(9) 0.015(9) 0.021(10) 0.008(10) 0.047(13) 0.002(13) 0.9826(17) 0.796(6) 0.795648 0.795648 0.795648 0.795648 2 3.81056 2 3.81056 2 3.81056 3 3.81056 4 3.81056
N(5) 5.09(2) 0 -0.053(10) -0.004(12) -0.001(8) -0.234(8) 0.030(6) 0.012(7) -0.118(7) -0.019(7) 0.009(8) -0.002(7) 0.001(8) 0.041(8) -0.021(8) 0.426(12) -0.006(9) 0.032(9) -0.013(8) 0.006(9) -0.009(9) 0.008(9) -0.003(10) -0.003(10) 0.064(12) -0.008(12) 0.9826(17) 0.796(6) 0.795648 0.795648 0.795648 0.795648 2 3.81056 2 3.81056 2 3.81056 3 3.81056 4 3.81056
N(6) 5.08(2) 0 -0.066(11) 0.010(11) -0.016(8) -0.230(7) 0.037(6) 0.024(6) -0.110(7) 0.010(7) 0.025(8) 0.005(7) -0.003(8) 0.047(8) -0.030(8) 0.433(12) -0.022(9) 0.031(9) -0.011(8) -0.015(9) -0.009(9) -0.010(9) -0.025(10) -0.006(10) 0.031(12) 0.014(12) 0.9826(17) 0.796(6) 0.795648 0.795648 0.795648 0.795648 2 3.81056 2 3.81056 2 3.81056 3 3.81056 4 3.81056
C(1) 4.20(5) 0 0.020(18) 0.015(9) 0.109(13) -0.022(7) 0.026(11) 0.013(7) 0.143(9) -0.015(7) -0.002(9) -0.023(11) 0.072(8) 0.455(14) -0.063(10) 0.037(9) 0.061(9) -0.124(11) -0.019(12) -0.035(9) -0.024(11) -0.012(10) -0.001(11) 0.003(11) 0.116(10) -0.036(10) 0.980(3) 0.898(7) 0.898453 0.898453 0.898453 0.898453 2 3.1303 2 3.1303 2 3.1303 3 3.1303 4 3.1303
C(2) 4.16(5) 0 -0.01(2) -0.004(10) 0.101(15) -0.003(7) 0.020(12) -0.005(7) 0.132(9) 0.005(7) -0.011(9) 0.043(12) -0.067(8) 0.454(14) 0.008(11) -0.032(9) -0.055(9) -0.115(11) 0.022(12) 0.048(10) -0.029(11) 0.017(11) 0.009(11) -0.012(11) 0.115(10) 0.003(10) 0.980(3) 0.898(7) 0.898453 0.898453 0.898453 0.898453 2 3.1303 2 3.1303 2 3.1303 3 3.1303 4 3.1303
C(3) 4.16(5) 0 0.017(16) -0.004(10) 0.102(13) -0.015(7) -0.014(9) -0.020(7) 0.127(9) -0.040(7) -0.011(9) -0.090(10) -0.116(8) 0.414(13) -0.093(10) 0.025(9) -0.104(9) -0.092(11) -0.019(11) 0.062(10) 0.008(11) 0.007(10) -0.017(11) -0.023(11) 0.097(10) -0.056(10) 0.980(3) 0.898(7) 0.898453 0.898453 0.898453 0.898453 2 3.1303 2 3.1303 2 3.1303 3 3.1303 4 3.1303
H(1A) 0.79(3) 0 0.003(15) 0.001(16) 0.123(19) 0.039(14) 0 0 0 0 0 0 0 0 0 0 0 0 0 0 0 0 0 0 0 0 1.195549 1.2 1.2 1.2 1.2 1.2 0 1.9154 1 1.9154 2 1.9154 3 1.9154 4 1.9154
H(1B) 0.86(3) 0 0.003(15) 0.005(16) 0.127(18) 0.046(14) 0 0 0 0 0 0 0 0 0 0 0 0 0 0 0 0 0 0 0 0 1.195549 1.2 1.2 1.2 1.2 1.2 0 1.9154 1 1.9154 2 1.9154 3 1.9154 4 1.9154
H(2A) 0.84(4) 0 0.006(16) -0.022(17) 0.14(2) 0.029(14) 0 0 0 0 0 0 0 0 0 0 0 0 0 0 0 0 0 0 0 0 1.195549 1.2 1.2 1.2 1.2 1.2 0 1.9154 1 1.9154 2 1.9154 3 1.9154 4 1.9154
H(2B) 0.86(3) 0 -0.008(15) 0.004(16) 0.136(18) 0.056(14) 0 0 0 0 0 0 0 0 0 0 0 0 0 0 0 0 0 0 0 0 1.195549 1.2 1.2 1.2 1.2 1.2 0 1.9154 1 1.9154 2 1.9154 3 1.9154 4 1.9154
H(3A) 0.81(3) 0 -0.018(15) -0.020(16) 0.108(19) 0.027(14) 0 0 0 0 0 0 0 0 0 0 0 0 0 0 0 0 0 0 0 0 1.195549 1.2 1.2 1.2 1.2 1.2 0 1.9154 1 1.9154 2 1.9154 3 1.9154 4 1.9154
H(3B) 0.83(2) 0 -0.006(15) 0.011(15) 0.137(16) 0.064(13) 0 0 0 0 0 0 0 0 0 0 0 0 0 0 0 0 0 0 0 0 1.195549 1.2 1.2 1.2 1.2 1.2 0 1.9154 1 1.9154 2 1.9154 3 1.9154 4 1.9154

loop_
_atom_site_aniso_label
_atom_site_aniso_U_11
_atom_site_aniso_U_22
_atom_site_aniso_U_33
_atom_site_aniso_U_12
_atom_site_aniso_U_13
_atom_site_aniso_U_23
O(1) 0.00658(4) 0.00784(7) 0.00717(3) -0.00140(4) -0.00200(3) -0.00121(4)
O(2) 0.00656(4) 0.00766(8) 0.01082(4) 0.00191(5) -0.00243(3) 0.00074(5)
O(3) 0.00777(5) 0.00927(8) 0.00947(4) 0.00320(5) 0.00208(3) -0.00059(4)
O(4) 0.00991(5) 0.01081(8) 0.00405(3) 0.00061(5) 0.00063(3) 0.00035(4)
O(5) 0.00967(5) 0.00898(8) 0.00541(3) 0.00004(5) 0.00047(3) 0.00171(4)
O(6) 0.00683(5) 0.00713(8) 0.01081(5) -0.00247(5) 0.00099(3) -0.00015(5)
N(1) 0.00480(4) 0.00465(7) 0.00627(4) 0.00025(4) -0.00196(3) -0.00042(4)
N(2) 0.00490(4) 0.00520(7) 0.00386(3) 0.00036(4) -0.00019(2) -0.00048(4)
N(3) 0.00475(4) 0.00495(7) 0.00479(3) -0.00030(4) -0.00060(2) 0.00042(4)
N(4) 0.00430(3) 0.00581(7) 0.00467(3) -0.00021(4) -0.00092(2) 0.00044(3)
N(5) 0.00524(4) 0.00584(6) 0.00456(3) -0.00005(4) 0.00084(2) -0.00065(3)
N(6) 0.00493(4) 0.00495(6) 0.00584(3) 0.00012(4) 0.00072(2) 0.00057(3)
C(1) 0.00573(4) 0.00545(7) 0.00499(3) 0.00057(4) -0.00073(3) -0.00070(4)
C(2) 0.00638(4) 0.00490(7) 0.00475(3) -0.00047(4) -0.00086(3) 0.00037(4)
C(3) 0.00403(4) 0.00580(7) 0.00508(3) -0.00012(4) -0.00031(3) -0.00020(4)
H(1A) 0.013(3) 0.011(4) 0.017(3) -0.001(2) -0.0058(19) -0.003(2)
H(1B) 0.014(3) 0.021(3) 0.012(3) 0.002(2) 0.002(2) 0.001(2)
H(2A) 0.021(4) 0.020(5) 0.012(3) -0.004(3) -0.003(2) -0.001(2)
H(2B) 0.020(3) 0.016(3) 0.012(3) -0.006(2) 0.000(2) 0.0029(19)
H(3A) 0.014(3) 0.016(3) 0.013(3) -0.0004(19) -0.000(2) -0.002(2)
H(3B) 0.010(3) 0.012(3) 0.017(3) -0.0027(19) 0.005(2) -0.0010(19)

loop_
_atom_site_label
_atom_site_fract_x
_atom_site_fract_y
_atom_site_fract_z
_atom_site_occupancy
_atom_site_symmetry_multiplicity
_atom_site_U_iso_or_equiv
O(1) 0.56754(4) 0.43545(7) 0.26809(3) 1 8 0.007
O(2) 0.59333(4) 0.23619(7) 0.22993(4) 1 8 0.008
O(3) 0.46378(4) 0.13223(7) -0.02745(3) 1 8 0.009
O(4) 0.35040(4) 0.25476(7) -0.11767(3) 1 8 0.008
O(5) 0.31937(4) 0.53406(7) -0.07311(3) 1 8 0.008
O(6) 0.43403(4) 0.60542(7) 0.04655(4) 1 8 0.008
N(1) 0.43458(4) 0.33659(7) 0.17429(3) 1 8 0.005
N(2) 0.31745(4) 0.23613(6) 0.05024(3) 1 8 0.005
N(3) 0.29626(4) 0.46118(7) 0.08586(3) 1 8 0.005
N(4) 0.53670(3) 0.33581(5) 0.22798(2) 1 8 0.005
N(5) 0.38357(3) 0.20812(4) -0.03739(2) 1 8 0.005
N(6) 0.35568(3) 0.53636(4) 0.01446(2) 1 8 0.005
C(1) 0.35515(3) 0.44488(5) 0.18351(2) 1 8 0.005
C(2) 0.37737(3) 0.21703(5) 0.14695(2) 1 8 0.005
C(3) 0.23957(3) 0.34644(4) 0.04640(3) 1 8 0.005
H(1A) 0.4032(9) 0.5282(11) 0.2040(7) 1 8 0.014
H(1B) 0.2869(9) 0.4241(9) 0.2388(7) 1 8 0.016
H(2A) 0.4394(10) 0.1427(11) 0.1418(7) 1 8 0.018
H(2B) 0.3104(9) 0.1948(9) 0.2034(7) 1 8 0.016
H(3A) 0.2085(9) 0.3617(9) -0.0285(8) 1 8 0.014
H(3B) 0.1676(8) 0.3258(8) 0.0973(7) 1 8 0.013

loop_
_geom_angle_atom_site_label_1
_geom_angle_atom_site_label_2
_geom_angle_atom_site_label_3
_geom_angle
_geom_angle_site_symmetry_1
_geom_angle_site_symmetry_2
_geom_angle_site_symmetry_3
_geom_angle_publ_flag
N(4) N(1) C(1) 119.33(5) 1_555 1_555 1_555 yes
N(4) N(1) C(2) 120.09(6) 1_555 1_555 1_555 yes
C(1) N(1) C(2) 114.85(4) 1_555 1_555 1_555 yes
N(5) N(2) C(2) 115.73(4) 1_555 1_555 1_555 yes
N(5) N(2) C(3) 117.57(4) 1_555 1_555 1_555 yes
C(2) N(2) C(3) 115.07(4) 1_555 1_555 1_555 yes
N(6) N(3) C(1) 115.70(4) 1_555 1_555 1_555 yes
N(6) N(3) C(3) 116.34(4) 1_555 1_555 1_555 yes
C(1) N(3) C(3) 114.52(5) 1_555 1_555 1_555 yes
O(1) N(4) O(2) 124.95(5) 1_555 1_555 1_555 yes
O(1) N(4) N(1) 117.47(6) 1_555 1_555 1_555 yes
O(2) N(4) N(1) 117.53(6) 1_555 1_555 1_555 yes
O(3) N(5) O(4) 125.94(4) 1_555 1_555 1_555 yes
O(3) N(5) N(2) 116.77(4) 1_555 1_555 1_555 yes
O(4) N(5) N(2) 117.08(5) 1_555 1_555 1_555 yes
O(5) N(6) O(6) 125.50(5) 1_555 1_555 1_555 yes
O(5) N(6) N(3) 117.05(5) 1_555 1_555 1_555 yes
O(6) N(6) N(3) 117.24(4) 1_555 1_555 1_555 yes
N(1) C(1) N(3) 107.68(4) 1_555 1_555 1_555 yes
N(1) C(1) H(1A) 110.4(5) 1_555 1_555 1_555 yes
N(1) C(1) H(1B) 109.8(5) 1_555 1_555 1_555 yes
N(3) C(1) H(1A) 111.0(5) 1_555 1_555 1_555 yes
N(3) C(1) H(1B) 106.5(5) 1_555 1_555 1_555 yes
H(1A) C(1) H(1B) 111.3(7) 1_555 1_555 1_555 yes
N(1) C(2) N(2) 107.58(4) 1_555 1_555 1_555 yes
N(1) C(2) H(2A) 111.1(5) 1_555 1_555 1_555 yes
N(1) C(2) H(2B) 109.3(5) 1_555 1_555 1_555 yes
N(2) C(2) H(2A) 111.1(5) 1_555 1_555 1_555 yes
N(2) C(2) H(2B) 107.2(5) 1_555 1_555 1_555 yes
H(2A) C(2) H(2B) 110.5(7) 1_555 1_555 1_555 yes
N(2) C(3) N(3) 112.29(4) 1_555 1_555 1_555 yes
N(2) C(3) H(3A) 110.9(5) 1_555 1_555 1_555 yes
N(2) C(3) H(3B) 106.1(5) 1_555 1_555 1_555 yes
N(3) C(3) H(3A) 110.4(5) 1_555 1_555 1_555 yes
N(3) C(3) H(3B) 106.4(5) 1_555 1_555 1_555 yes
H(3A) C(3) H(3B) 110.7(7) 1_555 1_555 1_555 yes

loop_
_geom_bond_atom_site_label_1
_geom_bond_atom_site_label_2
_geom_bond_distance
_geom_bond_site_symmetry_1
_geom_bond_site_symmetry_2
_geom_bond_publ_flag
O(1) N(4) 1.2288(7) 1_555 1_555 yes
O(2) N(4) 1.2347(8) 1_555 1_555 yes
O(3) N(5) 1.2220(6) 1_555 1_555 yes
O(4) N(5) 1.2234(5) 1_555 1_555 yes
O(5) N(6) 1.2220(5) 1_555 1_555 yes
O(6) N(6) 1.2270(6) 1_555 1_555 yes
N(1) N(4) 1.3592(5) 1_555 1_555 yes
N(1) C(1) 1.4634(8) 1_555 1_555 yes
N(1) C(2) 1.4661(8) 1_555 1_555 yes
N(2) N(5) 1.4063(5) 1_555 1_555 yes
N(2) C(2) 1.4555(5) 1_555 1_555 yes
N(2) C(3) 1.4654(7) 1_555 1_555 yes
N(3) N(6) 1.4027(6) 1_555 1_555 yes
N(3) C(1) 1.4570(5) 1_555 1_555 yes
N(3) C(3) 1.4681(7) 1_555 1_555 yes
C(1) H(1A) 1.070(12) 1_555 1_555 yes
C(1) H(1B) 1.085(10) 1_555 1_555 yes
C(2) H(2A) 1.059(13) 1_555 1_555 yes
C(2) H(2B) 1.089(11) 1_555 1_555 yes
C(3) H(3A) 1.058(11) 1_555 1_555 yes
C(3) H(3B) 1.079(10) 1_555 1_555 yes

loop_
_atom_dummy_label
_atom_dummy_fract_x
_atom_dummy_fract_y
_atom_dummy_fract_z
DUM0 0.3479 0.4709 0.2227
DUM1 0.3809 0.1675 0.1758
DUM2 0.1939 0.3351 0.0385

loop_
_atom_site_anharm_gc_c_label
_atom_site_anharm_gc_c_111
_atom_site_anharm_gc_c_222
_atom_site_anharm_gc_c_333
_atom_site_anharm_gc_c_112
_atom_site_anharm_gc_c_122
_atom_site_anharm_gc_c_113
_atom_site_anharm_gc_c_133
_atom_site_anharm_gc_c_223
_atom_site_anharm_gc_c_233
_atom_site_anharm_gc_c_123
O(1) -0.000002(14) 0.00011(5) 0.000026(7) 0.000005(10) 0.000002(13) 0.000010(5) 0.000001(4) 0.000007(12) 0.000036(6) 0.000002(4)
O(2) 0.000034(15) -0.00008(5) -0.000014(9) -0.000041(10) 0.000023(14) 0.000010(5) 0.000006(5) -0.000023(14) -0.000025(8) -0.000010(5)
O(3) 0.000027(17) -0.00004(5) 0.000005(9) -0.000039(11) 0.000029(15) -0.000001(6) 0.000008(5) 0.000022(13) -0.000023(7) 0.000008(5)
O(4) -0.000060(16) 0.00005(5) -0.000038(6) 0.000016(11) -0.000032(15) -0.000011(5) -0.000009(4) -0.000013(11) 0.000016(6) 0.000005(4)
O(5) -0.000056(17) -0.00002(5) -0.000070(7) -0.000031(11) -0.000017(14) -0.000020(5) -0.000001(4) -0.000040(12) 0.000003(6) -0.000002(5)
O(6) 0.000044(15) 0.00013(5) -0.000018(9) 0.000025(10) 0.000023(14) 0.000002(6) 0.000004(5) -0.000012(14) 0.000017(8) -0.000003(5)
N(1) 0.000014(14) 0.00004(5) -0.000000(7) -0.000007(10) 0.000017(13) -0.000013(5) -0.000007(4) 0.000003(12) 0.000004(7) 0.000007(4)
N(2) -0.000015(14) -0.00000(5) -0.000007(6) 0.000005(9) -0.000002(12) 0.000001(4) -0.000013(4) 0.000018(11) 0.000012(6) -0.000001(4)
N(3) 0.000013(14) 0.00004(5) -0.000008(7) 0.000003(9) 0.000007(12) -0.000005(4) -0.000008(4) 0.000014(11) 0.000001(6) 0.000010(4)
N(4) 0.000004(11) 0.00007(4) 0.000018(5) -0.000012(8) 0.000011(11) 0.000002(4) 0.000001(3) 0.000011(10) 0.000005(5) 0.000002(4)
N(5) 0.000012(12) 0.00003(4) -0.000002(6) 0.000001(8) 0.000007(11) -0.000000(4) -0.000006(4) 0.000010(10) 0.000016(5) 0.000006(4)
N(6) -0.000002(12) -0.00006(4) -0.000006(6) -0.000021(8) -0.000021(11) -0.000001(4) -0.000003(4) 0.000006(10) -0.000009(6) 0.000003(4)
C(1) -0.000014(14) 0.00006(4) 0.000017(6) 0.000031(10) -0.000003(13) -0.000001(5) 0.000002(4) 0.000009(11) 0.000009(6) 0.000004(4)
C(2) 0.000005(15) -0.00000(4) -0.000003(6) 0.000005(10) -0.000021(13) -0.000005(5) 0.000006(4) 0.000010(11) -0.000012(6) -0.000007(5)
C(3) -0.000019(13) 0.00003(4) -0.000003(7) -0.000021(9) -0.000040(12) -0.000005(4) -0.000008(4) 0.000006(11) 0.000003(6) -0.000010(4)
